data_1565156
loop_
_publ_author_name
'Tang, Haiming'
'Saunders, Graham C.'
'Raymond, Onyekachi'
'Ma, Xiaochuan'
'Henderson, William'

_publ_section_title
;
 Pyrrole thioamide complexes of organo-rhodium(III), -iridium(III) and
 -ruthenium(II)
;
_journal_name_full 'Inorganica Chimica Acta'
_journal_page_first 119545
_journal_paper_doi 10.1016/j.ica.2020.119545
_journal_volume 506
_journal_year 2020
_chemical_formula_moiety 'C43 H47 Ir N2 P S'
_chemical_formula_sum 'C43 H47 Ir N2 P S'
_chemical_formula_weight 847.12
_space_group_crystal_system monoclinic
_space_group_IT_number 14
_space_group_name_Hall '-P 2ybc'
_space_group_name_H-M_alt 'P 1 21/c 1'
_symmetry_Int_Tables_number 14
_atom_sites_solution_primary iterative
_cell_angle_alpha 90
_cell_angle_beta 101.7624(12)
_cell_angle_gamma 90
_cell_formula_units_Z 4
_cell_length_a 9.41539(11)
_cell_length_b 21.3926(2)
_cell_length_c 18.2604(2)
_cell_measurement_reflns_used 15608
_cell_measurement_temperature 101(2)
_cell_measurement_theta_max 73.8810
_cell_measurement_theta_min 4.1260
_cell_volume 3600.77(7)
_computing_cell_refinement 'CrysAlisPro 1.171.38.43d (Rigaku OD, 2015)'
_computing_data_collection 'CrysAlisPro 1.171.38.43d (Rigaku OD, 2015)'
_computing_data_reduction 'CrysAlisPro 1.171.38.43d (Rigaku OD, 2015)'
_computing_molecular_graphics 'Olex2 (Dolomanov et al., 2009)'
_computing_publication_material 'Olex2 (Dolomanov et al., 2009)'
_computing_structure_refinement 'olex2.refine (Bourhis et al., 2015)'
_computing_structure_solution 'olex2.solve (Bourhis et al., 2015)'
_diffrn_ambient_environment N~2~
_diffrn_ambient_temperature 101(2)
_diffrn_detector 'CCD plate'
_diffrn_detector_area_resol_mean 10.7110
_diffrn_detector_type Atlas
_diffrn_measured_fraction_theta_full 0.9845
_diffrn_measured_fraction_theta_max 0.9845
_diffrn_measurement_details
;
List of Runs (angles in degrees, time in seconds):

  # Type    Start    End  Width  t~exp~   \w     \q     \k     \f   Frames
--------------------------------------------------------------------------
  1  \w     -6.00  31.00   1.00    1.00    --  -40.55  38.00  30.00   37
  2  \w     19.00  45.00   1.00    1.00    --   40.55-125.00  90.00   26
  3  \w     16.00 115.00   1.00    1.00    --   40.55  38.00-120.00   99
  4  \w    -32.00  65.00   1.00    1.00    --   40.55 -77.00 -30.00   97
  5  \w     70.00 134.00   1.00    2.79    --  106.89 -61.00 -60.00   64
  6  \w     84.00 158.00   1.00    2.79    --  106.89  61.00 120.00   74
  7  \w     89.00 148.00   1.00    2.79    --  106.89  30.00-180.00   59
  8  \w     81.00 138.00   1.00    2.79    --  106.89  45.00  30.00   57
  9  \w     26.00 105.00   1.00    2.79    --  106.89 -94.00 -90.00   79
 10  \w     73.00 131.00   1.00    2.79    --  106.89 125.00  30.00   58
 11  \w     62.00  89.00   1.00    2.79    --  106.89 -45.00 -90.00   27
 12  \w      2.00  97.00   1.00    1.00    --   40.55-125.00-150.00   95
 13  \w     12.00 114.00   1.00    1.00    --   40.55  57.00  90.00  102
 14  \w     16.00 115.00   1.00    1.00    --   40.55  38.00   0.00   99
 15  \w     78.00 158.00   1.00    2.79    --  106.89  61.00-150.00   80
 16  \w     35.00 136.00   1.00    2.79    --  106.89 -61.00  60.00  101
 17  \w     78.00 158.00   1.00    2.79    --  106.89  61.00 -30.00   80
 18  \w     34.00 121.00   1.00    2.79    --  106.89-125.00 -90.00   87
 19  \w     74.00 158.00   1.00    2.79    --  106.89  77.00  60.00   84
 20  \w     78.00 158.00   1.00    2.79    --  106.89  61.00 -90.00   80
 21  \w      8.00  85.00   1.00    1.00    --   40.55  77.00-120.00   77
 22  \w      8.00 117.00   1.00    1.00    --   40.55  77.00 150.00  109
;
_diffrn_measurement_device 'four-circle diffractometer'
_diffrn_measurement_device_type 'SuperNova, Single source at offset, Atlas'
_diffrn_measurement_method '\w scans'
_diffrn_orient_matrix_type 'CrysAlisPro convention (1999,Acta A55,543-557)'
_diffrn_orient_matrix_UB_11 0.0294642000
_diffrn_orient_matrix_UB_12 0.0610825000
_diffrn_orient_matrix_UB_13 0.0452505000
_diffrn_orient_matrix_UB_21 -0.1209400000
_diffrn_orient_matrix_UB_22 -0.0166869000
_diffrn_orient_matrix_UB_23 0.0421150000
_diffrn_orient_matrix_UB_31 0.1113628000
_diffrn_orient_matrix_UB_32 -0.0343180000
_diffrn_orient_matrix_UB_33 0.0601031000
_diffrn_radiation_monochromator mirror
_diffrn_radiation_probe x-ray
_diffrn_radiation_type 'Cu K\a'
_diffrn_radiation_wavelength 1.54184
_diffrn_reflns_av_R_equivalents 0.0487
_diffrn_reflns_av_unetI/netI 0.0369
_diffrn_reflns_limit_h_max 11
_diffrn_reflns_limit_h_min -11
_diffrn_reflns_limit_k_max 26
_diffrn_reflns_limit_k_min -26
_diffrn_reflns_limit_l_max 22
_diffrn_reflns_limit_l_min -22
_diffrn_reflns_number 33630
_diffrn_reflns_theta_full 74.2072
_diffrn_reflns_theta_max 74.21
_diffrn_reflns_theta_min 4.13
_diffrn_source 'micro-focus sealed X-ray tube'
_diffrn_source_type 'SuperNova (Cu) X-ray Source'
_exptl_absorpt_coefficient_mu 8.387
_exptl_absorpt_correction_T_max 1.000
_exptl_absorpt_correction_T_min 0.867
_exptl_absorpt_correction_type gaussian
_exptl_absorpt_process_details
;
CrysAlisPro 1.171.38.43d (Rigaku Oxford Diffraction, 2015)
Numerical absorption correction based on gaussian integration over
			a multifaceted crystal model
Empirical absorption correction using spherical harmonics,
 implemented in SCALE3 ABSPACK scaling algorithm.
;
_exptl_crystal_colour yellow
_exptl_crystal_colour_primary yellow
_exptl_crystal_density_diffrn 1.5625
_exptl_crystal_description block
_exptl_crystal_F_000 1696.4704
_exptl_crystal_size_max 0.086
_exptl_crystal_size_mid 0.05
_exptl_crystal_size_min 0.027
_refine_diff_density_max 1.1991
_refine_diff_density_min -0.8547
_refine_diff_density_rms 0.1278
_refine_ls_d_res_high 0.8012
_refine_ls_d_res_low 10.6963
_refine_ls_goodness_of_fit_ref 1.0222
_refine_ls_hydrogen_treatment constr
_refine_ls_matrix_type full
_refine_ls_number_constraints 77
_refine_ls_number_parameters 441
_refine_ls_number_reflns 7230
_refine_ls_number_restraints 0
_refine_ls_restrained_S_all 1.0222
_refine_ls_R_factor_all 0.0338
_refine_ls_R_factor_gt 0.0256
_refine_ls_shift/su_max 0.0001
_refine_ls_shift/su_mean 0.0000
_refine_ls_structure_factor_coef Fsqd
_refine_ls_weighting_details 'w=1/[\s^2^(Fo^2^)+(0.0320P)^2^+0.5740P] where P=(Fo^2^+2Fc^2^)/3'
_refine_ls_weighting_scheme calc
_refine_ls_wR_factor_gt 0.0600
_refine_ls_wR_factor_ref 0.0640
_reflns_Friedel_coverage 0.0
_reflns_limit_h_max 11
_reflns_limit_h_min -11
_reflns_limit_k_max 26
_reflns_limit_k_min 0
_reflns_limit_l_max 22
_reflns_limit_l_min 0
_reflns_number_gt 6158
_reflns_number_total 7230
_reflns_threshold_expression I>=2u(I)
_cod_data_source_file Crystal3i.cif
_cod_data_source_block Crystal124
_cod_database_code 1565156
_reflns_odcompleteness_completeness 99.95
_reflns_odcompleteness_iscentric 1
_reflns_odcompleteness_theta 66.97
_olex2_refinement_description
;
1. Fixed Uiso
 At 1.2 times of:
  All C(H) groups, All C(H,H) groups, All N(H) groups
 At 1.5 times of:
  All C(H,H,H) groups
2.a Secondary CH2 refined with riding coordinates:
 C7(H7a,H7b)
2.b Aromatic/amide H refined with riding coordinates:
 C23(H23), N2(H2), C22(H22), C12(H12), C14(H14), C24(H24), C42(H42), C35(H35),
 C16(H16), C45(H45), C36(H36), C46(H46), C13(H13), C33(H33), C44(H44), C43(H43),
  C26(H26), C15(H15), C25(H25), C32(H32), C34(H34)
2.c Idealised Me refined as rotating group:
 C57(H57a,H57b,H57c), C6(H6a,H6b,H6c), C59(H59a,H59b,H59c), C5(H5a,H5b,H5c),
 C58(H58a,H58b,H58c), C8(H8a,H8b,H8c), C56(H56a,H56b,H56c), C60(H60a,H60b,H60c)
;
_olex2_submission_special_instructions 'No special instructions were received'
_oxdiff_exptl_absorpt_empirical_details
;
Empirical correction (ABSPACK) includes:
- Absorption correction using spherical harmonics
- Frame scaling
;
_oxdiff_exptl_absorpt_empirical_full_max 3.107
_oxdiff_exptl_absorpt_empirical_full_min 0.617

loop_
_space_group_symop_id
_space_group_symop_operation_xyz
1 x,y,z
2 -x,y+1/2,-z+1/2
3 -x,-y,-z
4 x,-y-1/2,z-1/2

loop_
_atom_site_label
_atom_site_type_symbol
_atom_site_fract_x
_atom_site_fract_y
_atom_site_fract_z
_atom_site_U_iso_or_equiv
_atom_site_adp_type
_atom_site_occupancy
_atom_site_refinement_flags_posn
Ir1 Ir 0.990471(14) 0.803631(6) -0.304848(7) 0.01752(5) Uani 1.000000 .
S1 S 0.77561(8) 0.75456(3) -0.28843(4) 0.01881(15) Uani 1.000000 .
P1 P 0.93029(8) 0.88809(4) -0.23933(4) 0.01765(15) Uani 1.000000 .
C23 C 0.7924(4) 0.79872(17) -0.0685(2) 0.0287(7) Uani 1.000000 .
H23 H 0.8157(4) 0.76195(17) -0.0415(2) 0.0345(9) Uiso 1.000000 R
N1 N 0.8525(3) 0.83419(12) -0.40128(14) 0.0180(5) Uani 1.000000 .
C52 C 1.2246(3) 0.80166(15) -0.31623(19) 0.0224(7) Uani 1.000000 .
C4 C 0.7166(3) 0.80706(13) -0.42557(17) 0.0169(6) Uani 1.000000 .
C3 C 0.6490(3) 0.83426(14) -0.49337(17) 0.0184(6) Uani 1.000000 .
C53 C 1.2120(4) 0.78112(16) -0.2424(2) 0.0259(7) Uani 1.000000 .
C31 C 1.0758(4) 0.93792(15) -0.18889(19) 0.0246(7) Uani 1.000000 .
C57 C 1.3318(4) 0.84791(16) -0.3340(2) 0.0309(8) Uani 1.000000 .
H57a H 1.2874(10) 0.8723(9) -0.3767(10) 0.0464(12) Uiso 1.000000 GR
H57b H 1.363(2) 0.8750(8) -0.2918(6) 0.0464(12) Uiso 1.000000 GR
H57c H 1.4143(14) 0.82613(17) -0.3448(15) 0.0464(12) Uiso 1.000000 GR
C6 C 0.5012(4) 0.81956(15) -0.53776(19) 0.0264(7) Uani 1.000000 .
H6a H 0.4967(9) 0.7762(3) -0.5517(12) 0.0397(11) Uiso 1.000000 GR
H6b H 0.4301(4) 0.8280(11) -0.5081(5) 0.0397(11) Uiso 1.000000 GR
H6c H 0.4819(12) 0.8450(9) -0.5820(7) 0.0397(11) Uiso 1.000000 GR
N2 N 0.5488(3) 0.72918(12) -0.40509(15) 0.0195(5) Uani 1.000000 .
H2 H 0.5043(3) 0.73695(12) -0.45014(15) 0.0234(6) Uiso 1.000000 R
C22 C 0.8640(4) 0.81408(15) -0.12531(18) 0.0237(7) Uani 1.000000 .
H22 H 0.9353(4) 0.78764(15) -0.13619(18) 0.0285(8) Uiso 1.000000 R
C11 C 0.4885(3) 0.68326(14) -0.36565(18) 0.0188(6) Uani 1.000000 .
C12 C 0.4922(3) 0.68248(15) -0.28902(19) 0.0226(7) Uani 1.000000 .
H12 H 0.5392(3) 0.71445(15) -0.25901(19) 0.0271(8) Uiso 1.000000 R
C54 C 1.1249(4) 0.72594(15) -0.2509(2) 0.0266(7) Uani 1.000000 .
C14 C 0.3551(4) 0.58649(16) -0.3001(2) 0.0282(7) Uani 1.000000 .
H14 H 0.3131(4) 0.55405(16) -0.2780(2) 0.0338(9) Uiso 1.000000 R
C21 C 0.8294(3) 0.86900(14) -0.16618(17) 0.0193(6) Uani 1.000000 .
C24 C 0.6860(4) 0.83796(17) -0.05157(19) 0.0289(8) Uani 1.000000 .
H24 H 0.6379(4) 0.82746(17) -0.01358(19) 0.0347(9) Uiso 1.000000 R
C42 C 0.8610(3) 0.99869(14) -0.32550(18) 0.0200(6) Uani 1.000000 .
H42 H 0.9541(3) 1.01283(14) -0.30520(18) 0.0240(8) Uiso 1.000000 R
C59 C 1.0955(4) 0.68419(18) -0.1900(2) 0.0369(9) Uani 1.000000 .
H59a H 1.121(3) 0.7055(6) -0.1428(3) 0.0553(14) Uiso 1.000000 GR
H59b H 0.9944(8) 0.6735(12) -0.1995(9) 0.0553(14) Uiso 1.000000 GR
H59c H 1.152(3) 0.6468(7) -0.1884(11) 0.0553(14) Uiso 1.000000 GR
C35 C 1.2928(4) 0.99925(18) -0.1884(2) 0.0385(9) Uani 1.000000 .
H35 H 1.3641(4) 1.01340(18) -0.2129(2) 0.0462(11) Uiso 1.000000 R
C5 C 1.0022(3) 0.91755(15) -0.44602(18) 0.0225(7) Uani 1.000000 .
H5a H 1.0575(14) 0.9154(9) -0.3957(4) 0.0337(10) Uiso 1.000000 GR
H5b H 1.0604(13) 0.9029(7) -0.4800(10) 0.0337(10) Uiso 1.000000 GR
H5c H 0.9738(3) 0.9601(2) -0.4579(13) 0.0337(10) Uiso 1.000000 GR
C41 C 0.8110(3) 0.94295(13) -0.29992(17) 0.0177(6) Uani 1.000000 .
C55 C 1.0830(4) 0.71128(15) -0.3298(2) 0.0264(7) Uani 1.000000 .
C7 C 0.7279(4) 0.92054(15) -0.57827(18) 0.0233(7) Uani 1.000000 .
H7a H 0.6257(4) 0.92314(15) -0.60126(18) 0.0279(8) Uiso 1.000000 R
H7b H 0.7614(4) 0.96234(15) -0.56295(18) 0.0279(8) Uiso 1.000000 R
C58 C 1.2955(4) 0.80668(17) -0.1705(2) 0.0339(8) Uani 1.000000 .
H58a H 1.310(3) 0.8507(3) -0.1757(5) 0.0509(12) Uiso 1.000000 GR
H58b H 1.2424(15) 0.7996(12) -0.1316(4) 0.0509(12) Uiso 1.000000 GR
H58c H 1.3879(13) 0.7861(10) -0.1579(9) 0.0509(12) Uiso 1.000000 GR
C16 C 0.4117(4) 0.63546(15) -0.40931(19) 0.0237(7) Uani 1.000000 .
H16 H 0.4040(4) 0.63597(15) -0.46090(19) 0.0284(8) Uiso 1.000000 R
C45 C 0.5807(3) 0.95900(15) -0.38345(18) 0.0209(6) Uani 1.000000 .
H45 H 0.4857(3) 0.94630(15) -0.40194(18) 0.0250(8) Uiso 1.000000 R
C36 C 1.1838(4) 0.95890(16) -0.2245(2) 0.0295(8) Uani 1.000000 .
H36 H 1.1837(4) 0.94594(16) -0.2732(2) 0.0354(9) Uiso 1.000000 R
C46 C 0.6693(3) 0.92358(14) -0.32926(17) 0.0194(6) Uani 1.000000 .
H46 H 0.6344(3) 0.88678(14) -0.31234(17) 0.0233(7) Uiso 1.000000 R
C2 C 0.7465(3) 0.87916(14) -0.51046(17) 0.0184(6) Uani 1.000000 .
C51 C 1.1457(3) 0.75783(15) -0.3692(2) 0.0239(7) Uani 1.000000 .
C13 C 0.4266(4) 0.63452(16) -0.25701(19) 0.0248(7) Uani 1.000000 .
H13 H 0.4307(4) 0.63468(16) -0.20568(19) 0.0297(8) Uiso 1.000000 R
C33 C 1.1877(5) 0.9971(2) -0.0792(2) 0.0460(11) Uani 1.000000 .
H33 H 1.1888(5) 1.0098(2) -0.0304(2) 0.0552(13) Uiso 1.000000 R
C1 C 0.8702(3) 0.87771(14) -0.45295(18) 0.0194(6) Uani 1.000000 .
C44 C 0.6321(4) 1.01327(14) -0.41049(18) 0.0210(6) Uani 1.000000 .
H44 H 0.5731(4) 1.03618(14) -0.44806(18) 0.0252(8) Uiso 1.000000 R
C43 C 0.7720(4) 1.03303(14) -0.38113(18) 0.0217(6) Uani 1.000000 .
H43 H 0.8067(4) 1.06959(14) -0.39877(18) 0.0260(8) Uiso 1.000000 R
C26 C 0.7226(4) 0.90820(15) -0.14897(18) 0.0236(7) Uani 1.000000 .
H26 H 0.6986(4) 0.94486(15) -0.17604(18) 0.0283(8) Uiso 1.000000 R
C15 C 0.3472(4) 0.58758(16) -0.3769(2) 0.0287(7) Uani 1.000000 .
H15 H 0.2982(4) 0.55594(16) -0.4067(2) 0.0344(9) Uiso 1.000000 R
C8 C 0.8115(4) 0.89628(17) -0.63544(19) 0.0297(8) Uani 1.000000 .
H8a H 0.798(2) 0.9243(7) -0.6773(7) 0.0446(12) Uiso 1.000000 GR
H8b H 0.9128(6) 0.8937(12) -0.6129(5) 0.0446(12) Uiso 1.000000 GR
H8c H 0.776(2) 0.8556(6) -0.6522(11) 0.0446(12) Uiso 1.000000 GR
C56 C 1.1387(4) 0.76005(18) -0.4514(2) 0.0323(8) Uani 1.000000 .
H56a H 1.088(3) 0.7239(7) -0.4746(3) 0.0485(12) Uiso 1.000000 GR
H56b H 1.088(3) 0.7972(7) -0.4718(3) 0.0485(12) Uiso 1.000000 GR
H56c H 1.2353(4) 0.7605(13) -0.4609(2) 0.0485(12) Uiso 1.000000 GR
C9 C 0.6667(3) 0.76114(13) -0.37919(17) 0.0167(6) Uani 1.000000 .
C25 C 0.6518(4) 0.89297(17) -0.09172(19) 0.0291(8) Uani 1.000000 .
H25 H 0.5814(4) 0.91962(17) -0.08024(19) 0.0349(9) Uiso 1.000000 R
C32 C 1.0796(4) 0.95729(18) -0.1155(2) 0.0352(9) Uani 1.000000 .
H32 H 1.0087(4) 0.94332(18) -0.0906(2) 0.0423(10) Uiso 1.000000 R
C60 C 0.9967(4) 0.65604(16) -0.3625(3) 0.0367(9) Uani 1.000000 .
H60a H 0.920(2) 0.6485(9) -0.3358(11) 0.0551(14) Uiso 1.000000 GR
H60b H 0.955(3) 0.6640(6) -0.4142(5) 0.0551(14) Uiso 1.000000 GR
H60c H 1.0586(8) 0.6200(3) -0.3586(15) 0.0551(14) Uiso 1.000000 GR
C34 C 1.2935(5) 1.0179(2) -0.1157(3) 0.0463(11) Uani 1.000000 .
H34 H 1.3658(5) 1.0446(2) -0.0913(3) 0.0555(13) Uiso 1.000000 R

loop_
_atom_site_aniso_label
_atom_site_aniso_U_11
_atom_site_aniso_U_22
_atom_site_aniso_U_33
_atom_site_aniso_U_12
_atom_site_aniso_U_13
_atom_site_aniso_U_23
Ir1 0.01177(7) 0.01689(7) 0.02411(8) -0.00004(5) 0.00414(5) 0.00496(5)
S1 0.0135(4) 0.0204(3) 0.0224(4) -0.0027(3) 0.0034(3) 0.0057(3)
P1 0.0145(4) 0.0178(4) 0.0201(4) -0.0026(3) 0.0023(3) 0.0028(3)
C23 0.0287(19) 0.0307(18) 0.0263(17) -0.0069(15) 0.0043(15) 0.0068(14)
N1 0.0164(13) 0.0199(12) 0.0190(13) 0.0003(10) 0.0064(10) 0.0028(10)
C52 0.0107(15) 0.0249(16) 0.0325(18) 0.0030(12) 0.0068(13) 0.0048(13)
C4 0.0155(15) 0.0146(13) 0.0221(15) -0.0009(11) 0.0075(12) -0.0021(11)
C3 0.0179(16) 0.0161(14) 0.0211(15) 0.0019(12) 0.0034(12) 0.0000(12)
C53 0.0130(16) 0.0273(17) 0.0362(19) 0.0067(13) 0.0024(14) 0.0099(14)
C31 0.0216(17) 0.0207(15) 0.0274(17) -0.0051(13) -0.0043(13) 0.0052(13)
C57 0.0212(18) 0.0268(17) 0.047(2) -0.0015(14) 0.0115(16) 0.0061(16)
C6 0.0252(18) 0.0250(16) 0.0277(17) -0.0043(13) 0.0020(14) 0.0069(13)
N2 0.0179(13) 0.0213(13) 0.0191(13) -0.0037(10) 0.0033(10) 0.0008(10)
C22 0.0227(17) 0.0255(17) 0.0224(16) -0.0007(13) 0.0032(13) 0.0038(13)
C11 0.0121(15) 0.0162(14) 0.0290(17) 0.0006(11) 0.0062(12) 0.0011(12)
C12 0.0146(16) 0.0246(16) 0.0286(17) -0.0019(12) 0.0045(13) -0.0003(13)
C54 0.0149(16) 0.0210(16) 0.044(2) 0.0081(13) 0.0061(15) 0.0162(15)
C14 0.0257(18) 0.0213(16) 0.041(2) -0.0025(14) 0.0159(15) 0.0030(14)
C21 0.0153(15) 0.0215(15) 0.0207(15) -0.0043(12) 0.0030(12) 0.0007(12)
C24 0.0274(19) 0.0372(19) 0.0233(17) -0.0100(15) 0.0080(14) 0.0028(14)
C42 0.0163(16) 0.0190(15) 0.0249(16) -0.0043(12) 0.0044(12) -0.0032(12)
C59 0.029(2) 0.034(2) 0.050(2) 0.0097(16) 0.0135(18) 0.0213(18)
C35 0.026(2) 0.035(2) 0.049(2) -0.0111(16) -0.0050(17) 0.0127(18)
C5 0.0173(16) 0.0246(16) 0.0261(16) -0.0012(13) 0.0062(13) 0.0055(13)
C41 0.0203(16) 0.0132(13) 0.0201(15) -0.0002(11) 0.0056(12) -0.0002(11)
C55 0.0162(16) 0.0176(15) 0.047(2) 0.0051(12) 0.0105(15) 0.0022(14)
C7 0.0245(17) 0.0215(15) 0.0242(16) 0.0012(13) 0.0059(14) 0.0060(13)
C58 0.0233(19) 0.036(2) 0.038(2) 0.0022(15) -0.0046(16) 0.0046(16)
C16 0.0219(17) 0.0236(16) 0.0269(17) -0.0028(13) 0.0084(14) -0.0018(13)
C45 0.0158(16) 0.0231(15) 0.0235(16) 0.0006(12) 0.0035(12) 0.0001(12)
C36 0.0224(18) 0.0261(17) 0.037(2) -0.0052(14) -0.0015(15) 0.0071(15)
C46 0.0201(16) 0.0150(14) 0.0238(16) -0.0033(12) 0.0059(13) -0.0002(12)
C2 0.0192(16) 0.0173(14) 0.0205(15) 0.0022(12) 0.0081(12) 0.0019(12)
C51 0.0120(15) 0.0236(16) 0.0382(19) 0.0043(12) 0.0105(14) 0.0026(14)
C13 0.0200(17) 0.0292(17) 0.0261(17) 0.0007(13) 0.0070(14) 0.0070(14)
C33 0.049(3) 0.047(2) 0.035(2) -0.019(2) -0.0075(19) -0.0042(18)
C1 0.0195(16) 0.0177(14) 0.0236(16) -0.0002(12) 0.0108(13) 0.0040(12)
C44 0.0206(16) 0.0201(15) 0.0218(15) 0.0043(12) 0.0028(13) 0.0023(12)
C43 0.0278(18) 0.0140(14) 0.0242(16) -0.0021(12) 0.0076(13) 0.0012(12)
C26 0.0287(18) 0.0211(15) 0.0220(16) -0.0029(13) 0.0077(14) -0.0004(13)
C15 0.0257(18) 0.0223(16) 0.040(2) -0.0069(14) 0.0119(15) -0.0074(15)
C8 0.0302(19) 0.040(2) 0.0206(16) 0.0005(16) 0.0089(14) 0.0064(15)
C56 0.0265(19) 0.0353(19) 0.038(2) 0.0032(15) 0.0137(16) 0.0012(16)
C9 0.0155(15) 0.0152(13) 0.0202(15) 0.0032(11) 0.0052(12) -0.0007(11)
C25 0.0293(19) 0.0347(19) 0.0252(17) -0.0012(15) 0.0102(15) -0.0008(14)
C32 0.034(2) 0.040(2) 0.0287(19) -0.0127(17) -0.0001(16) 0.0009(16)
C60 0.024(2) 0.0218(17) 0.065(3) -0.0006(14) 0.0120(19) -0.0013(17)
C34 0.039(2) 0.040(2) 0.051(3) -0.0172(19) -0.013(2) 0.0055(19)

loop_
_atom_type_symbol
_atom_type_scat_dispersion_real
_atom_type_scat_dispersion_imag
_atom_type_scat_Cromer_Mann_a1
_atom_type_scat_Cromer_Mann_a2
_atom_type_scat_Cromer_Mann_a3
_atom_type_scat_Cromer_Mann_a4
_atom_type_scat_Cromer_Mann_b1
_atom_type_scat_Cromer_Mann_b2
_atom_type_scat_Cromer_Mann_b3
_atom_type_scat_Cromer_Mann_b4
_atom_type_scat_Cromer_Mann_c
_atom_type_scat_source
_atom_type_scat_dispersion_source
C 0.01920 0.00962 2.31000 1.02000 1.58860 0.86500 20.84390 10.20750 0.56870 51.65120 0.215599998832 'International Tables Volume C Table 6.1.1.4 (pp. 500-502)' 'Henke, Gullikson and Davis, At. Data and Nucl. Data Tables, 1993, 54, 2'
H 0.00000 0.00000 0.49300 0.32291 0.14019 0.04081 10.51090 26.12570 3.14236 57.79970 0.0030380000826 'International Tables Volume C Table 6.1.1.4 (pp. 500-502)' 'Henke, Gullikson and Davis, At. Data and Nucl. Data Tables, 1993, 54, 2'
Ir -4.39626 6.81616 27.30490 16.72960 15.61150 5.83377 1.59279 8.86553 0.41792 45.00110 11.4722003937 'International Tables Volume C Table 6.1.1.4 (pp. 500-502)' 'Henke, Gullikson and Davis, At. Data and Nucl. Data Tables, 1993, 54, 2'
N 0.03256 0.01839 12.21260 3.13220 2.01250 1.16630 0.00570 9.89330 28.99750 0.58260 -11.5290002823 'International Tables Volume C Table 6.1.1.4 (pp. 500-502)' 'Henke, Gullikson and Davis, At. Data and Nucl. Data Tables, 1993, 54, 2'
P 0.30360 0.43703 6.43450 4.17910 1.78000 1.49080 1.90670 27.15700 0.52600 68.16450 1.11489999294 'International Tables Volume C Table 6.1.1.4 (pp. 500-502)' 'Henke, Gullikson and Davis, At. Data and Nucl. Data Tables, 1993, 54, 2'
S 0.33537 0.55136 6.90530 5.20340 1.43790 1.58630 1.46790 22.21510 0.25360 56.17200 0.866900026798 'International Tables Volume C Table 6.1.1.4 (pp. 500-502)' 'Henke, Gullikson and Davis, At. Data and Nucl. Data Tables, 1993, 54, 2'

loop_
_exptl_crystal_face_index_h
_exptl_crystal_face_index_k
_exptl_crystal_face_index_l
_exptl_crystal_face_perp_dist
0 8 -9 0.0086
0 -8 9 0.0165
2 8 -9 0.0228
-1 13 -3 0.0167
2 12 3 0.0152
-6 4 1 0.0223
1 -13 2 0.0115
-4 -2 -8 0.0263

loop_
_geom_angle_atom_site_label_1
_geom_angle_atom_site_label_2
_geom_angle_atom_site_label_3
_geom_angle
_geom_angle_site_symmetry_1
_geom_angle_site_symmetry_3
P1 Ir1 S1 88.56(3) . .
N1 Ir1 S1 80.94(7) . .
N1 Ir1 P1 90.92(7) . .
C52 Ir1 S1 152.28(8) . .
C52 Ir1 P1 114.29(9) . .
C52 Ir1 N1 112.52(11) . .
C53 Ir1 S1 125.52(9) . .
C53 Ir1 P1 102.04(10) . .
C53 Ir1 N1 150.23(11) . .
C53 Ir1 C52 37.71(12) . .
C54 Ir1 S1 92.11(9) . .
C54 Ir1 P1 122.76(10) . .
C54 Ir1 N1 145.59(12) . .
C54 Ir1 C52 62.81(12) . .
C54 Ir1 C53 37.75(13) . .
C55 Ir1 S1 90.73(9) . .
C55 Ir1 P1 160.79(10) . .
C55 Ir1 N1 107.93(12) . .
C55 Ir1 C52 62.45(12) . .
C55 Ir1 C53 63.22(13) . .
C55 Ir1 C54 38.08(14) . .
C51 Ir1 S1 122.23(9) . .
C51 Ir1 P1 149.20(9) . .
C51 Ir1 N1 93.11(11) . .
C51 Ir1 C52 37.06(12) . .
C51 Ir1 C53 62.38(13) . .
C51 Ir1 C54 62.24(13) . .
C51 Ir1 C55 36.76(12) . .
C9 S1 Ir1 101.23(10) . .
C31 P1 Ir1 118.73(12) . .
C21 P1 Ir1 114.99(10) . .
C21 P1 C31 102.06(15) . .
C41 P1 Ir1 112.00(10) . .
C41 P1 C31 103.58(14) . .
C41 P1 C21 103.74(14) . .
C22 C23 H23 119.8(2) . .
C24 C23 H23 119.8(2) . .
C24 C23 C22 120.4(3) . .
C4 N1 Ir1 121.1(2) . .
C1 N1 Ir1 131.5(2) . .
C1 N1 C4 107.4(3) . .
C53 C52 Ir1 69.66(18) . .
C57 C52 Ir1 136.3(2) . .
C57 C52 C53 126.2(3) . .
C51 C52 Ir1 72.19(17) . .
C51 C52 C53 107.4(3) . .
C51 C52 C57 124.3(3) . .
C3 C4 N1 109.4(3) . .
C9 C4 N1 119.1(3) . .
C9 C4 C3 131.4(3) . .
C6 C3 C4 126.8(3) . .
C2 C3 C4 106.3(3) . .
C2 C3 C6 126.9(3) . .
C52 C53 Ir1 72.63(18) . .
C54 C53 Ir1 70.37(18) . .
C54 C53 C52 107.7(3) . .
C58 C53 Ir1 130.2(2) . .
C58 C53 C52 125.5(3) . .
C58 C53 C54 126.0(3) . .
C36 C31 P1 119.8(3) . .
C32 C31 P1 121.7(3) . .
C32 C31 C36 118.4(3) . .
H57a C57 C52 109.5 . .
H57b C57 C52 109.5 . .
H57b C57 H57a 109.5 . .
H57c C57 C52 109.5 . .
H57c C57 H57a 109.5 . .
H57c C57 H57b 109.5 . .
H6a C6 C3 109.5 . .
H6b C6 C3 109.5 . .
H6b C6 H6a 109.5 . .
H6c C6 C3 109.5 . .
H6c C6 H6a 109.5 . .
H6c C6 H6b 109.5 . .
C11 N2 H2 117.20(18) . .
C9 N2 H2 117.20(18) . .
C9 N2 C11 125.6(3) . .
H22 C22 C23 119.9(2) . .
C21 C22 C23 120.3(3) . .
C21 C22 H22 119.87(19) . .
C12 C11 N2 126.4(3) . .
C16 C11 N2 115.7(3) . .
C16 C11 C12 117.8(3) . .
H12 C12 C11 119.66(18) . .
C13 C12 C11 120.7(3) . .
C13 C12 H12 119.7(2) . .
C53 C54 Ir1 71.88(18) . .
C59 C54 Ir1 127.5(2) . .
C59 C54 C53 127.0(4) . .
C55 C54 Ir1 72.68(18) . .
C55 C54 C53 108.7(3) . .
C55 C54 C59 123.8(3) . .
C13 C14 H14 120.6(2) . .
C15 C14 H14 120.6(2) . .
C15 C14 C13 118.8(3) . .
C22 C21 P1 118.5(2) . .
C26 C21 P1 122.3(2) . .
C26 C21 C22 119.1(3) . .
H24 C24 C23 120.2(2) . .
C25 C24 C23 119.7(3) . .
C25 C24 H24 120.2(2) . .
C41 C42 H42 119.91(19) . .
C43 C42 H42 119.91(18) . .
C43 C42 C41 120.2(3) . .
H59a C59 C54 109.5 . .
H59b C59 C54 109.5 . .
H59b C59 H59a 109.5 . .
H59c C59 C54 109.5 . .
H59c C59 H59a 109.5 . .
H59c C59 H59b 109.5 . .
C36 C35 H35 120.3(2) . .
C34 C35 H35 120.3(2) . .
C34 C35 C36 119.3(4) . .
H5b C5 H5a 109.5 . .
H5c C5 H5a 109.5 . .
H5c C5 H5b 109.5 . .
C1 C5 H5a 109.5 . .
C1 C5 H5b 109.5 . .
C1 C5 H5c 109.5 . .
C42 C41 P1 122.8(2) . .
C46 C41 P1 117.5(2) . .
C46 C41 C42 119.1(3) . .
C54 C55 Ir1 69.24(18) . .
C51 C55 Ir1 72.86(18) . .
C51 C55 C54 107.1(3) . .
C60 C55 Ir1 125.3(2) . .
C60 C55 C54 125.9(3) . .
C60 C55 C51 126.9(4) . .
H7b C7 H7a 107.9 . .
C2 C7 H7a 109.21(18) . .
C2 C7 H7b 109.21(18) . .
C8 C7 H7a 109.21(19) . .
C8 C7 H7b 109.21(19) . .
C8 C7 C2 112.0(3) . .
H58a C58 C53 109.5 . .
H58b C58 C53 109.5 . .
H58b C58 H58a 109.5 . .
H58c C58 C53 109.5 . .
H58c C58 H58a 109.5 . .
H58c C58 H58b 109.5 . .
H16 C16 C11 119.44(19) . .
C15 C16 C11 121.1(3) . .
C15 C16 H16 119.4(2) . .
C46 C45 H45 119.68(18) . .
C44 C45 H45 119.68(19) . .
C44 C45 C46 120.6(3) . .
C35 C36 C31 121.0(4) . .
H36 C36 C31 119.5(2) . .
H36 C36 C35 119.5(2) . .
C45 C46 C41 120.1(3) . .
H46 C46 C41 119.93(18) . .
H46 C46 C45 119.93(18) . .
C7 C2 C3 127.8(3) . .
C1 C2 C3 107.4(3) . .
C1 C2 C7 124.8(3) . .
C52 C51 Ir1 70.75(18) . .
C55 C51 Ir1 70.38(18) . .
C55 C51 C52 109.0(3) . .
C56 C51 Ir1 127.3(2) . .
C56 C51 C52 124.5(3) . .
C56 C51 C55 126.4(3) . .
C14 C13 C12 121.1(3) . .
H13 C13 C12 119.4(2) . .
H13 C13 C14 119.4(2) . .
C32 C33 H33 120.0(3) . .
C34 C33 H33 120.0(3) . .
C34 C33 C32 119.9(4) . .
C5 C1 N1 123.4(3) . .
C2 C1 N1 109.5(3) . .
C2 C1 C5 127.0(3) . .
H44 C44 C45 120.27(19) . .
C43 C44 C45 119.5(3) . .
C43 C44 H44 120.27(18) . .
C44 C43 C42 120.5(3) . .
H43 C43 C42 119.77(18) . .
H43 C43 C44 119.77(18) . .
H26 C26 C21 119.74(18) . .
C25 C26 C21 120.5(3) . .
C25 C26 H26 119.7(2) . .
C16 C15 C14 120.4(3) . .
H15 C15 C14 119.8(2) . .
H15 C15 C16 119.8(2) . .
H8a C8 C7 109.5 . .
H8b C8 C7 109.5 . .
H8b C8 H8a 109.5 . .
H8c C8 C7 109.5 . .
H8c C8 H8a 109.5 . .
H8c C8 H8b 109.5 . .
H56a C56 C51 109.5 . .
H56b C56 C51 109.5 . .
H56b C56 H56a 109.5 . .
H56c C56 C51 109.5 . .
H56c C56 H56a 109.5 . .
H56c C56 H56b 109.5 . .
C4 C9 S1 114.2(2) . .
N2 C9 S1 125.8(2) . .
N2 C9 C4 120.0(3) . .
C26 C25 C24 120.1(3) . .
H25 C25 C24 120.0(2) . .
H25 C25 C26 120.0(2) . .
C33 C32 C31 120.9(4) . .
H32 C32 C31 119.6(2) . .
H32 C32 C33 119.6(3) . .
H60a C60 C55 109.5 . .
H60b C60 C55 109.5 . .
H60b C60 H60a 109.5 . .
H60c C60 C55 109.5 . .
H60c C60 H60a 109.5 . .
H60c C60 H60b 109.5 . .
C33 C34 C35 120.5(4) . .
H34 C34 C35 119.8(2) . .
H34 C34 C33 119.8(3) . .

loop_
_geom_bond_atom_site_label_1
_geom_bond_atom_site_label_2
_geom_bond_distance
_geom_bond_site_symmetry_2
Ir1 S1 2.3520(7) .
Ir1 P1 2.3008(8) .
Ir1 N1 2.069(3) .
Ir1 C52 2.257(3) .
Ir1 C53 2.217(3) .
Ir1 C54 2.197(3) .
Ir1 C55 2.243(3) .
Ir1 C51 2.276(3) .
S1 C9 1.768(3) .
P1 C31 1.830(3) .
P1 C21 1.836(3) .
P1 C41 1.832(3) .
C23 H23 0.9300 .
C23 C22 1.387(5) .
C23 C24 1.389(5) .
N1 C4 1.393(4) .
N1 C1 1.360(4) .
C52 C53 1.446(5) .
C52 C57 1.495(4) .
C52 C51 1.440(5) .
C4 C3 1.398(4) .
C4 C9 1.437(4) .
C3 C6 1.494(5) .
C3 C2 1.407(4) .
C53 C54 1.428(5) .
C53 C58 1.489(5) .
C31 C36 1.389(5) .
C31 C32 1.396(5) .
C57 H57a 0.9600 .
C57 H57b 0.9600 .
C57 H57c 0.9600 .
C6 H6a 0.9600 .
C6 H6b 0.9600 .
C6 H6c 0.9600 .
N2 H2 0.8600 .
N2 C11 1.404(4) .
N2 C9 1.308(4) .
C22 H22 0.9300 .
C22 C21 1.395(4) .
C11 C12 1.393(5) .
C11 C16 1.403(4) .
C12 H12 0.9300 .
C12 C13 1.387(4) .
C54 C59 1.495(5) .
C54 C55 1.449(5) .
C14 H14 0.9300 .
C14 C13 1.383(5) .
C14 C15 1.390(5) .
C21 C26 1.393(4) .
C24 H24 0.9300 .
C24 C25 1.389(5) .
C42 H42 0.9300 .
C42 C41 1.397(4) .
C42 C43 1.388(4) .
C59 H59a 0.9600 .
C59 H59b 0.9600 .
C59 H59c 0.9600 .
C35 H35 0.9300 .
C35 C36 1.400(5) .
C35 C34 1.384(6) .
C5 H5a 0.9600 .
C5 H5b 0.9600 .
C5 H5c 0.9600 .
C5 C1 1.491(4) .
C41 C46 1.396(4) .
C55 C51 1.425(5) .
C55 C60 1.489(5) .
C7 H7a 0.9700 .
C7 H7b 0.9700 .
C7 C2 1.503(4) .
C7 C8 1.521(4) .
C58 H58a 0.9600 .
C58 H58b 0.9600 .
C58 H58c 0.9600 .
C16 H16 0.9300 .
C16 C15 1.384(5) .
C45 H45 0.9300 .
C45 C46 1.383(4) .
C45 C44 1.387(4) .
C36 H36 0.9300 .
C46 H46 0.9300 .
C2 C1 1.401(5) .
C51 C56 1.490(5) .
C13 H13 0.9300 .
C33 H33 0.9300 .
C33 C32 1.388(5) .
C33 C34 1.380(6) .
C44 H44 0.9300 .
C44 C43 1.383(5) .
C43 H43 0.9300 .
C26 H26 0.9300 .
C26 C25 1.389(4) .
C15 H15 0.9300 .
C8 H8a 0.9600 .
C8 H8b 0.9600 .
C8 H8c 0.9600 .
C56 H56a 0.9600 .
C56 H56b 0.9600 .
C56 H56c 0.9600 .
C25 H25 0.9300 .
C32 H32 0.9300 .
C60 H60a 0.9600 .
C60 H60b 0.9600 .
C60 H60c 0.9600 .
C34 H34 0.9300 .

loop_
_exptl_oxdiff_crystal_face_indexfrac_h
_exptl_oxdiff_crystal_face_indexfrac_k
_exptl_oxdiff_crystal_face_indexfrac_l
_exptl_oxdiff_crystal_face_x
_exptl_oxdiff_crystal_face_y
_exptl_oxdiff_crystal_face_z
-0.2220 8.3803 -9.1487 0.0914 -0.4983 -0.8622
-0.0679 -8.4300 9.2403 -0.0988 0.5380 0.8371
2.4062 8.1066 -9.1854 0.1504 -0.8131 -0.5623
-1.2207 12.7773 -3.4180 0.5898 -0.2095 -0.7799
2.0938 12.2385 2.9522 0.9428 -0.3331 -0.0094
-5.8196 3.7748 0.6428 0.0882 0.6679 -0.7390
1.1444 -13.3382 1.9238 -0.6940 0.1652 0.7008
-3.6049 -1.9112 -7.8102 -0.5764 0.1389 -0.8053
